data_7119245
loop_
_publ_author_name
'Hoser, A. A.'
'Sovago, I.'
'Lanza, A.'
'Madsen, A \/O'

_publ_section_title
;
 A crystal structure prediction enigma solved: the gallic acid monohydrate
 system - surprises at 10 K.
;
_journal_issue 5
_journal_name_full 'Chemical communications (Cambridge, England)'
_journal_page_first 925
_journal_page_last 928
_journal_paper_doi 10.1039/c6cc06799a
_journal_volume 53
_journal_year 2017
_chemical_formula_moiety
;
C7 H6 O5, H2 O
;
_chemical_formula_sum 'C7 H8 O6'
_chemical_formula_weight 188.13
_chemical_name_systematic 'Gallic acid monohydrate'
_space_group_IT_number 14
_symmetry_cell_setting monoclinic
_symmetry_Int_Tables_number 14
_symmetry_space_group_name_Hall '-P 2ybc'
_symmetry_space_group_name_H-M 'P 1 21/c 1'
_atom_sites_solution_hydrogens difmap
_atom_sites_solution_primary direct
_atom_sites_solution_secondary difmap
_audit_conform_dict_location ftp://ftp.iucr.org/pub/cif_core.dic
_audit_conform_dict_name cif_core.dic
_audit_conform_dict_version 2.4.3
_audit_creation_date 2016-01-26T15:51:56-00:00
_audit_creation_method 'WinGX routine CIF_UPDATE'
_audit_update_record
;
2016-02-17 deposited with the CCDC.
2016-12-13 downloaded from the CCDC.
;
_cell_angle_alpha 90
_cell_angle_beta 112.831(2)
_cell_angle_gamma 90
_cell_formula_units_Z 12
_cell_length_a 23.7685(14)
_cell_length_b 3.5428(2)
_cell_length_c 28.7556(19)
_cell_measurement_reflns_used 9228
_cell_measurement_temperature 10(2)
_cell_measurement_theta_max 35.042
_cell_measurement_theta_min 2.611
_cell_measurement_wavelength 0.71073
_cell_volume 2231.7(2)
_computing_molecular_graphics 'Ortep for Windows (Farrugia, 2012)'
_computing_publication_material 'WinGX publication routines (Farrugia, 2012)'
_computing_structure_refinement 'SHELXL-2014/7 (Sheldrick, 2014)'
_diffrn_ambient_temperature 10(2)
_diffrn_measured_fraction_theta_full 0.998
_diffrn_measured_fraction_theta_max 0.934
_diffrn_measurement_device_type 'Bruker Nonius X8 APEXII CCD area-detector'
_diffrn_measurement_method '\w and \f'
_diffrn_radiation_monochromator graphite
_diffrn_radiation_probe x-ray
_diffrn_radiation_source 'fine-focus sealed tube'
_diffrn_radiation_type MoK\a
_diffrn_radiation_wavelength 0.71073
_diffrn_reflns_av_R_equivalents 0.0353
_diffrn_reflns_av_unetI/netI 0.0316
_diffrn_reflns_Laue_measured_fraction_full 0.998
_diffrn_reflns_Laue_measured_fraction_max 0.934
_diffrn_reflns_limit_h_max 34
_diffrn_reflns_limit_h_min -37
_diffrn_reflns_limit_k_max 5
_diffrn_reflns_limit_k_min -5
_diffrn_reflns_limit_l_max 46
_diffrn_reflns_limit_l_min -43
_diffrn_reflns_number 53894
_diffrn_reflns_point_group_measured_fraction_full 0.998
_diffrn_reflns_point_group_measured_fraction_max 0.934
_diffrn_reflns_theta_full 25.242
_diffrn_reflns_theta_max 35.042
_diffrn_reflns_theta_min 2.611
_diffrn_standards_number 0
_exptl_absorpt_coefficient_mu 0.151
_exptl_absorpt_correction_T_max 0.7467
_exptl_absorpt_correction_T_min 0.6907
_exptl_absorpt_correction_type multi-scan
_exptl_absorpt_process_details 'SADABS, Bruker(2001)'
_exptl_crystal_colour colorless
_exptl_crystal_density_diffrn 1.68
_exptl_crystal_density_method 'not measured'
_exptl_crystal_description plate
_exptl_crystal_F_000 1176
_exptl_crystal_recrystallization_method 'Re-crystallisation from solvent: water'
_exptl_crystal_size_max 0.31
_exptl_crystal_size_mid 0.2
_exptl_crystal_size_min 0.19
_refine_diff_density_max 1.1
_refine_diff_density_min -0.524
_refine_diff_density_rms 0.111
_refine_ls_extinction_method none
_refine_ls_goodness_of_fit_ref 1.019
_refine_ls_hydrogen_treatment refxyz
_refine_ls_matrix_type full
_refine_ls_number_constraints 0
_refine_ls_number_parameters 426
_refine_ls_number_reflns 9228
_refine_ls_number_restraints 0
_refine_ls_restrained_S_all 1.019
_refine_ls_R_factor_all 0.0824
_refine_ls_R_factor_gt 0.0514
_refine_ls_shift/su_max 0.002
_refine_ls_shift/su_mean 0
_refine_ls_structure_factor_coef Fsqd
_refine_ls_weighting_details 'w=1/[\s^2^(Fo^2^)+(0.0884P)^2^+0.6778P] where P=(Fo^2^+2Fc^2^)/3'
_refine_ls_weighting_scheme calc
_refine_ls_wR_factor_gt 0.1402
_refine_ls_wR_factor_ref 0.1592
_reflns_Friedel_coverage 0
_reflns_number_gt 6280
_reflns_number_total 9228
_reflns_threshold_expression 'I > 2\s(I)'
_cod_data_source_file c6cc06799a2.cif
_cod_data_source_block gamIV_10K_Z3_shelx
_cod_depositor_comments 'Adding full bibliography for 7119245--7119247.cif.'
_cod_original_sg_symbol_H-M 'P 21/c'
_cod_database_code 7119245

loop_
_symmetry_equiv_pos_as_xyz
'x, y, z'
'-x, y+1/2, -z+1/2'
'-x, -y, -z'
'x, -y-1/2, z-1/2'

loop_
_atom_site_label
_atom_site_type_symbol
_atom_site_fract_x
_atom_site_fract_y
_atom_site_fract_z
_atom_site_U_iso_or_equiv
_atom_site_adp_type
_atom_site_occupancy
_atom_site_site_symmetry_order
_atom_site_calc_flag
_atom_site_refinement_flags_adp
O1A O 0.00724(4) 0.0263(2) 0.67433(3) 0.01176(16) Uani 1 1 d .
O1B O 0.08438(3) 0.2775(2) 0.65786(3) 0.00956(15) Uani 1 1 d .
O4 O 0.10923(4) -0.2411(3) 0.86430(3) 0.01291(17) Uani 1 1 d .
O5 O 0.22982(3) -0.1264(2) 0.88693(3) 0.00630(14) Uani 1 1 d .
O6 O 0.27058(3) 0.1069(2) 0.81731(3) 0.00776(15) Uani 1 1 d .
C1 C 0.06123(5) 0.1136(3) 0.68809(4) 0.00802(19) Uani 1 1 d .
C2 C 0.10637(5) 0.0482(3) 0.74012(4) 0.00741(18) Uani 1 1 d .
C3 C 0.08473(5) -0.0748(3) 0.77633(4) 0.0103(2) Uani 1 1 d .
C4 C 0.12578(5) -0.1292(3) 0.82579(4) 0.00855(19) Uani 1 1 d .
C5 C 0.18798(4) -0.0687(3) 0.83880(4) 0.00525(17) Uani 1 1 d .
C6 C 0.20893(4) 0.0552(3) 0.80223(4) 0.00467(17) Uani 1 1 d .
C7 C 0.16839(5) 0.1157(3) 0.75274(4) 0.00582(18) Uani 1 1 d .
O11A O 0.32682(3) -0.1045(2) 0.65837(3) 0.00804(15) Uani 1 1 d .
O11B O 0.24841(3) -0.3186(2) 0.67607(3) 0.00836(15) Uani 1 1 d .
O14 O 0.22380(3) 0.1169(2) 0.46669(3) 0.00726(15) Uani 1 1 d .
O15 O 0.10304(3) 0.0961(2) 0.44768(3) 0.00714(15) Uani 1 1 d .
O16 O 0.06191(3) -0.0959(2) 0.51850(3) 0.00755(15) Uani 1 1 d .
C11 C 0.27232(4) -0.1774(3) 0.64506(4) 0.00535(17) Uani 1 1 d .
C12 C 0.22724(4) -0.1144(3) 0.59297(4) 0.00483(17) Uani 1 1 d .
C13 C 0.24907(5) -0.0254(3) 0.55566(4) 0.00510(17) Uani 1 1 d .
C14 C 0.20771(4) 0.0365(3) 0.50658(4) 0.00475(17) Uani 1 1 d .
C15 C 0.14506(4) 0.0186(3) 0.49509(3) 0.00492(17) Uani 1 1 d .
C16 C 0.12397(4) -0.0787(3) 0.53257(4) 0.00465(17) Uani 1 1 d .
C17 C 0.16477(5) -0.1462(3) 0.58167(4) 0.00530(17) Uani 1 1 d .
O21A O 0.33955(3) -0.6174(2) 0.51023(3) 0.00800(15) Uani 1 1 d .
O21B O 0.41827(3) -0.8332(2) 0.49309(3) 0.00812(15) Uani 1 1 d .
O24 O 0.44338(3) -0.3534(2) 0.70124(3) 0.00681(15) Uani 1 1 d .
O25 O 0.56411(3) -0.3658(2) 0.71959(3) 0.00603(14) Uani 1 1 d .
O26 O 0.60473(3) -0.5708(2) 0.64867(3) 0.00750(15) Uani 1 1 d .
C21 C 0.39408(5) -0.6874(3) 0.52369(4) 0.00537(17) Uani 1 1 d .
C22 C 0.43926(4) -0.6130(3) 0.57553(4) 0.00483(17) Uani 1 1 d .
C23 C 0.41763(5) -0.5171(3) 0.61279(4) 0.00541(17) Uani 1 1 d .
C24 C 0.45930(4) -0.4426(3) 0.66149(4) 0.00451(17) Uani 1 1 d .
C25 C 0.52190(4) -0.4549(3) 0.67268(3) 0.00429(17) Uani 1 1 d .
C26 C 0.54269(4) -0.5603(3) 0.63520(4) 0.00455(17) Uani 1 1 d .
C27 C 0.50168(5) -0.6405(3) 0.58665(4) 0.00506(17) Uani 1 1 d .
O11 O 0.00505(4) -0.4948(2) 0.56888(3) 0.00946(16) Uani 1 1 d .
O111 O 0.32737(4) 0.4999(2) 0.76679(3) 0.00963(16) Uani 1 1 d .
O211 O 0.66013(4) -0.9729(2) 0.59748(3) 0.00998(16) Uani 1 1 d .
H1B H 0.0549(8) 0.320(5) 0.6280(6) 0.023 Uani 1 1 d .
H3 H 0.0419(7) -0.126(5) 0.7681(6) 0.026 Uani 1 1 d .
H4 H 0.0715(8) -0.272(6) 0.8527(6) 0.028 Uani 1 1 d .
H5 H 0.2108(7) -0.214(5) 0.9050(6) 0.021(3) Uani 1 1 d .
H6 H 0.2827(7) 0.191(6) 0.7964(6) 0.021 Uani 1 1 d .
H7 H 0.1846(7) 0.193(6) 0.7276(6) 0.022 Uani 1 1 d .
H11B H 0.2782(8) -0.346(5) 0.7069(6) 0.022 Uani 1 1 d .
H13 H 0.2915(7) -0.008(5) 0.5627(6) 0.02 Uani 1 1 d .
H14 H 0.2610(7) 0.191(5) 0.4775(6) 0.02 Uani 1 1 d .
H15 H 0.1227(7) 0.112(5) 0.4283(6) 0.02 Uani 1 1 d .
H16 H 0.0482(7) -0.181(5) 0.5373(6) 0.02 Uani 1 1 d .
H17 H 0.1486(7) -0.208(5) 0.6076(6) 0.021 Uani 1 1 d .
H21B H 0.3888(8) -0.861(5) 0.4629(6) 0.022 Uani 1 1 d .
H23 H 0.3751(7) -0.502(5) 0.6065(6) 0.020(3) Uani 1 1 d .
H24 H 0.4057(7) -0.288(5) 0.6893(6) 0.019 Uani 1 1 d .
H25 H 0.5448(7) -0.285(5) 0.7370(6) 0.019 Uani 1 1 d .
H26 H 0.6179(7) -0.662(5) 0.6291(6) 0.02 Uani 1 1 d .
H27 H 0.5175(7) -0.697(5) 0.5606(6) 0.021 Uani 1 1 d .
H11 H -0.0244(8) -0.356(5) 0.5703(6) 0.023 Uiso 1 1 d U
H12 H -0.0131(8) -0.634(5) 0.5469(7) 0.023 Uiso 1 1 d U
H111 H 0.3580(8) 0.367(5) 0.7664(6) 0.023 Uiso 1 1 d U
H112 H 0.3450(8) 0.644(6) 0.7865(7) 0.023 Uiso 1 1 d U
H211 H 0.6909(8) -0.847(5) 0.5976(6) 0.023 Uiso 1 1 d U
H212 H 0.6779(8) -1.115(6) 0.6177(7) 0.023 Uiso 1 1 d U

loop_
_atom_site_aniso_label
_atom_site_aniso_U_11
_atom_site_aniso_U_22
_atom_site_aniso_U_33
_atom_site_aniso_U_23
_atom_site_aniso_U_13
_atom_site_aniso_U_12
O1A 0.0048(4) 0.0219(4) 0.0075(3) 0.0030(3) 0.0013(3) -0.0005(3)
O1B 0.0067(4) 0.0165(4) 0.0054(3) 0.0039(3) 0.0022(3) 0.0001(3)
O4 0.0054(4) 0.0281(5) 0.0059(3) 0.0065(3) 0.0030(3) 0.0000(3)
O5 0.0047(3) 0.0105(3) 0.0031(3) 0.0011(2) 0.0008(3) -0.0002(2)
O6 0.0030(3) 0.0109(3) 0.0094(3) 0.0007(3) 0.0024(3) -0.0017(3)
C1 0.0055(5) 0.0130(4) 0.0057(4) 0.0009(3) 0.0023(4) 0.0005(3)
C2 0.0043(4) 0.0123(4) 0.0047(4) 0.0018(3) 0.0008(3) -0.0002(3)
C3 0.0057(5) 0.0193(5) 0.0059(4) 0.0031(4) 0.0022(4) -0.0004(4)
C4 0.0050(4) 0.0162(5) 0.0046(4) 0.0029(3) 0.0020(3) 0.0006(3)
C5 0.0038(4) 0.0074(4) 0.0039(4) 0.0005(3) 0.0008(3) 0.0007(3)
C6 0.0035(4) 0.0055(4) 0.0051(4) 0.0000(3) 0.0017(3) -0.0002(3)
C7 0.0050(4) 0.0073(4) 0.0049(4) 0.0005(3) 0.0016(3) 0.0006(3)
O11A 0.0046(3) 0.0113(3) 0.0076(3) 0.0006(3) 0.0016(3) 0.0003(3)
O11B 0.0069(4) 0.0128(3) 0.0051(3) 0.0038(3) 0.0021(3) -0.0002(3)
O14 0.0053(3) 0.0131(3) 0.0043(3) 0.0004(3) 0.0028(3) -0.0018(3)
O15 0.0043(3) 0.0131(3) 0.0036(3) 0.0004(3) 0.0012(3) 0.0007(3)
O16 0.0035(3) 0.0110(3) 0.0091(3) 0.0005(3) 0.0034(3) -0.0005(3)
C11 0.0056(4) 0.0051(4) 0.0057(4) 0.0003(3) 0.0026(3) 0.0011(3)
C12 0.0042(4) 0.0053(4) 0.0041(4) 0.0006(3) 0.0007(3) 0.0001(3)
C13 0.0050(4) 0.0055(4) 0.0052(4) 0.0003(3) 0.0024(3) 0.0001(3)
C14 0.0046(4) 0.0054(4) 0.0043(4) -0.0002(3) 0.0018(3) -0.0008(3)
C15 0.0047(4) 0.0055(4) 0.0040(4) -0.0003(3) 0.0012(3) -0.0001(3)
C16 0.0032(4) 0.0053(4) 0.0052(4) -0.0007(3) 0.0014(3) -0.0004(3)
C17 0.0046(4) 0.0054(4) 0.0055(4) 0.0011(3) 0.0016(3) 0.0003(3)
O21A 0.0044(3) 0.0112(3) 0.0075(3) -0.0009(3) 0.0013(3) -0.0005(3)
O21B 0.0064(3) 0.0126(3) 0.0052(3) -0.0034(3) 0.0019(3) 0.0006(3)
O24 0.0054(3) 0.0108(3) 0.0048(3) -0.0008(3) 0.0027(3) 0.0008(3)
O25 0.0041(3) 0.0103(3) 0.0031(3) -0.0012(2) 0.0008(3) -0.0002(2)
O26 0.0031(3) 0.0105(3) 0.0092(3) -0.0007(3) 0.0027(3) 0.0005(3)
C21 0.0060(4) 0.0047(4) 0.0054(4) -0.0001(3) 0.0023(3) -0.0011(3)
C22 0.0045(4) 0.0056(4) 0.0037(4) -0.0001(3) 0.0009(3) 0.0003(3)
C23 0.0050(4) 0.0054(4) 0.0055(4) -0.0006(3) 0.0017(3) -0.0004(3)
C24 0.0048(4) 0.0048(4) 0.0047(4) -0.0001(3) 0.0026(3) 0.0004(3)
C25 0.0037(4) 0.0047(4) 0.0039(4) -0.0005(3) 0.0009(3) -0.0008(3)
C26 0.0034(4) 0.0049(4) 0.0053(4) 0.0000(3) 0.0017(3) 0.0000(3)
C27 0.0046(4) 0.0056(4) 0.0044(4) -0.0012(3) 0.0011(3) -0.0008(3)
O11 0.0081(4) 0.0135(4) 0.0068(3) 0.0017(3) 0.0028(3) 0.0036(3)
O111 0.0078(4) 0.0141(4) 0.0066(3) 0.0019(3) 0.0023(3) 0.0038(3)
O211 0.0085(4) 0.0143(4) 0.0072(3) -0.0018(3) 0.0031(3) -0.0045(3)
H1B 0.017 0.035 0.013 0.007 0.002 0.001
H3 0.009 0.048 0.022 0.006 0.005 -0.003
H4 0.012 0.055 0.019 0.009 0.006 -0.002
H5 0.018(7) 0.03 0.015 0.005 0.007 -0.002
H6 0.015 0.031 0.019 0.006 0.008 -0.004
H7 0.019 0.034 0.017 0.005 0.011 -0.003
H11B 0.017 0.033 0.013 0.007 0.003 0.001
H13 0.009 0.03 0.02 0.001 0.006 -0.001
H14 0.013 0.031 0.016 0 0.006 -0.005
H15 0.016 0.032 0.014 0.002 0.007 0.001
H16 0.014 0.029 0.019 0.004 0.009 -0.002
H17 0.019 0.031 0.017 0.005 0.011 -0.001
H21B 0.016 0.032 0.013 -0.006 0.002 0
H23 0.010(7) 0.03 0.021 -0.002 0.006 0
H24 0.012 0.029 0.016 -0.001 0.006 0.004
H25 0.016 0.027 0.015 -0.005 0.007 0.001
H26 0.014 0.028 0.018 -0.005 0.008 0.002
H27 0.018 0.031 0.016 -0.005 0.011 0.001

loop_
_atom_type_symbol
_atom_type_description
_atom_type_scat_dispersion_real
_atom_type_scat_dispersion_imag
_atom_type_scat_source
C C 0.0033 0.0016 'International Tables Vol C Tables 4.2.6.8 and 6.1.1.4'
H H 0 0 'International Tables Vol C Tables 4.2.6.8 and 6.1.1.4'
O O 0.0106 0.006 'International Tables Vol C Tables 4.2.6.8 and 6.1.1.4'

loop_
_geom_angle_atom_site_label_1
_geom_angle_atom_site_label_2
_geom_angle_atom_site_label_3
_geom_angle
C1 O1B H1B 109.6(11)
C4 O4 H4 108.5(11)
C5 O5 H5 108.5(11)
C6 O6 H6 117.1(12)
O1A C1 O1B 123.09(9)
O1A C1 C2 122.88(9)
O1B C1 C2 114.02(9)
C7 C2 C3 121.11(9)
C7 C2 C1 120.90(9)
C3 C2 C1 117.97(9)
C4 C3 C2 119.33(10)
C4 C3 H3 118.5(9)
C2 C3 H3 122.2(9)
O4 C4 C3 123.99(9)
O4 C4 C5 115.79(9)
C3 C4 C5 120.22(9)
O5 C5 C4 121.77(9)
O5 C5 C6 118.44(9)
C4 C5 C6 119.79(9)
O6 C6 C7 122.31(9)
O6 C6 C5 116.98(9)
C7 C6 C5 120.70(9)
C6 C7 C2 118.83(9)
C6 C7 H7 118.8(10)
C2 C7 H7 122.3(10)
C11 O11B H11B 108.9(11)
C14 O14 H14 110.1(10)
C15 O15 H15 106.8(11)
C16 O16 H16 119.7(12)
O11A C11 O11B 123.01(9)
O11A C11 C12 123.05(9)
O11B C11 C12 113.94(9)
C17 C12 C13 121.20(9)
C17 C12 C11 120.65(9)
C13 C12 C11 118.16(9)
C14 C13 C12 119.24(9)
C14 C13 H13 118.8(10)
C12 C13 H13 122.0(10)
O14 C14 C13 124.40(9)
O14 C14 C15 115.42(9)
C13 C14 C15 120.17(9)
O15 C15 C14 121.70(8)
O15 C15 C16 118.44(9)
C14 C15 C16 119.86(9)
O16 C16 C17 122.64(9)
O16 C16 C15 116.77(9)
C17 C16 C15 120.58(9)
C16 C17 C12 118.88(9)
C16 C17 H17 118.9(10)
C12 C17 H17 122.2(10)
C21 O21B H21B 108.2(11)
C24 O24 H24 108.1(11)
C25 O25 H25 107.6(11)
C26 O26 H26 118.5(12)
O21A C21 O21B 123.10(9)
O21A C21 C22 123.06(9)
O21B C21 C22 113.83(9)
C27 C22 C23 121.07(9)
C27 C22 C21 120.57(9)
C23 C22 C21 118.36(9)
C24 C23 C22 119.19(9)
C24 C23 H23 117.8(10)
C22 C23 H23 123.0(10)
O24 C24 C23 124.27(9)
O24 C24 C25 115.39(9)
C23 C24 C25 120.33(9)
O25 C25 C24 121.87(8)
O25 C25 C26 118.52(9)
C24 C25 C26 119.61(9)
O26 C26 C27 122.48(9)
O26 C26 C25 116.85(9)
C27 C26 C25 120.65(9)
C26 C27 C22 119.07(9)
C26 C27 H27 118.9(10)
C22 C27 H27 121.9(10)
H11 O11 H12 101.0(17)
H111 O111 H112 98.7(18)
H211 O211 H212 97.0(17)

loop_
_geom_bond_atom_site_label_1
_geom_bond_atom_site_label_2
_geom_bond_distance
O1A C1 1.2267(13)
O1B C1 1.3291(12)
O1B H1B 0.886(17)
O4 C4 1.3699(12)
O4 H4 0.834(17)
O5 C5 1.3706(12)
O5 H5 0.868(16)
O6 C6 1.3697(12)
O6 H6 0.816(17)
C1 C2 1.4826(14)
C2 C7 1.3951(14)
C2 C3 1.3979(14)
C3 C4 1.3911(14)
C3 H3 0.969(15)
C4 C5 1.3937(14)
C5 C6 1.3972(13)
C6 C7 1.3912(14)
C7 H7 0.980(15)
O11A C11 1.2273(12)
O11B C11 1.3273(12)
O11B H11B 0.899(17)
O14 C14 1.3724(11)
O14 H14 0.856(16)
O15 C15 1.3693(12)
O15 H15 0.857(15)
O16 C16 1.3712(12)
O16 H16 0.791(17)
C11 C12 1.4819(14)
C12 C17 1.3958(14)
C12 C13 1.3969(13)
C13 C14 1.3893(13)
C13 H13 0.949(15)
C14 C15 1.3960(14)
C15 C16 1.3967(13)
C16 C17 1.3887(14)
C17 H17 0.988(15)
O21A C21 1.2257(12)
O21B C21 1.3283(12)
O21B H21B 0.884(17)
O24 C24 1.3729(11)
O24 H24 0.858(16)
O25 C25 1.3695(12)
O25 H25 0.849(16)
O26 C26 1.3722(12)
O26 H26 0.809(17)
C21 C22 1.4842(14)
C22 C27 1.3946(14)
C22 C23 1.3982(13)
C23 C24 1.3912(14)
C23 H23 0.956(15)
C24 C25 1.3957(14)
C25 C26 1.3995(13)
C26 C27 1.3870(13)
C27 H27 0.979(15)
O11 H11 0.867(19)
O11 H12 0.786(19)
O111 H111 0.870(19)
O111 H112 0.76(2)
O211 H211 0.855(19)
O211 H212 0.762(19)
